data_2018325
loop_
_publ_author_name
'Lukashuk, Liliana V.'
'Lysenko, Andrey B.'
'Krautscheid, Harald'
'Domasevitch, Konstantin V.'

_publ_section_title
;
 New organic--inorganic frameworks incorporating iso- and
 heteropolymolybdate units and a
 3,3',5,5'-tetramethyl-4,4'-bi-1<i>H</i>-pyrazole-2,2'-diium multiple
 hydrogen-bond donor
;
_journal_coeditor_code KU3054
_journal_issue 12
_journal_name_full 'Acta Crystallographica Section C'
_journal_page_first m378
_journal_page_last m383
_journal_paper_doi 10.1107/S0108270111047159
_journal_volume 67
_journal_year 2011
_chemical_formula_iupac '(C10 H16 N4)2 [Si Mo12 O40] , 4H2 O'
_chemical_formula_moiety '2(C10 H16 N4 2+), Mo12 O40 Si 4-, 4(H2 O)'
_chemical_formula_sum 'C20 H40 Mo12 N8 O44 Si'
_chemical_formula_weight 2275.97
_chemical_name_systematic
;
bis(3,3',5,5'-tetramethyl-4,4'-bi-1<i>H</i>-pyrazole-2,2'-diium)
\a-dodecamolybdo(VI)silicate tetrahydrate
;
_space_group_IT_number 5
_space_group_name_Hall 'C 2y'
_symmetry_cell_setting monoclinic
_symmetry_space_group_name_Hall 'C 2y'
_symmetry_space_group_name_H-M 'C 1 2 1'
_atom_sites_solution_hydrogens geom
_atom_sites_solution_primary direct
_atom_sites_solution_secondary difmap
_audit_creation_method SHELXL97
_cell_angle_alpha 90.00
_cell_angle_beta 110.270(8)
_cell_angle_gamma 90.00
_cell_formula_units_Z 4
_cell_length_a 22.5418(14)
_cell_length_b 20.4965(10)
_cell_length_c 12.5203(8)
_cell_measurement_reflns_used 8000
_cell_measurement_temperature 173(2)
_cell_measurement_theta_max 28.09
_cell_measurement_theta_min 2.47
_cell_volume 5426.5(6)
_computing_cell_refinement 'IPDS Software (Stoe & Cie, 2000)'
_computing_data_collection 'IPDS Software (Stoe & Cie, 2000)'
_computing_data_reduction 'IPDS Software (Stoe & Cie, 2000)'
_computing_molecular_graphics 'DIAMOND (Brandenburg, 1999)'
_computing_publication_material 'WinGX (Farrugia, 1999)'
_computing_structure_refinement 'SHELXL97 (Sheldrick, 2008)'
_computing_structure_solution 'SHELXS97 (Sheldrick, 2008)'
_diffrn_ambient_temperature 173(2)
_diffrn_measured_fraction_theta_full 0.990
_diffrn_measured_fraction_theta_max 0.990
_diffrn_measurement_device_type 'Stoe IPDS'
_diffrn_measurement_method '\f oscillation scans'
_diffrn_radiation_monochromator graphite
_diffrn_radiation_source 'fine-focus sealed tube'
_diffrn_radiation_type MoK\a
_diffrn_radiation_wavelength 0.71073
_diffrn_reflns_av_R_equivalents 0.0283
_diffrn_reflns_av_sigmaI/netI 0.0465
_diffrn_reflns_limit_h_max 29
_diffrn_reflns_limit_h_min -29
_diffrn_reflns_limit_k_max 26
_diffrn_reflns_limit_k_min -27
_diffrn_reflns_limit_l_max 16
_diffrn_reflns_limit_l_min -16
_diffrn_reflns_number 23905
_diffrn_reflns_theta_full 28.09
_diffrn_reflns_theta_max 28.09
_diffrn_reflns_theta_min 2.47
_diffrn_standards_decay_% 0
_exptl_absorpt_coefficient_mu 2.812
_exptl_absorpt_correction_T_max 0.7662
_exptl_absorpt_correction_T_min 0.6618
_exptl_absorpt_correction_type numerical
_exptl_absorpt_process_details '[X-RED (Stoe & Cie, 2001) and X-SHAPE (Stoe & Cie, 1999)]'
_exptl_crystal_colour yellow
_exptl_crystal_density_diffrn 2.786
_exptl_crystal_density_method 'not measured'
_exptl_crystal_description prism
_exptl_crystal_F_000 4344
_exptl_crystal_size_max 0.16
_exptl_crystal_size_mid 0.12
_exptl_crystal_size_min 0.10
_refine_diff_density_max 1.591
_refine_diff_density_min -1.448
_refine_ls_abs_structure_details 'Flack (1983), <b>with how many Friedel pairs?</b>'
_refine_ls_abs_structure_Flack 0.29(2)
_refine_ls_extinction_method none
_refine_ls_goodness_of_fit_ref 0.907
_refine_ls_hydrogen_treatment constr
_refine_ls_matrix_type full
_refine_ls_number_parameters 775
_refine_ls_number_reflns 12670
_refine_ls_number_restraints 1
_refine_ls_restrained_S_all 0.907
_refine_ls_R_factor_all 0.0323
_refine_ls_R_factor_gt 0.0269
_refine_ls_shift/su_max 0.002
_refine_ls_shift/su_mean 0.000
_refine_ls_structure_factor_coef Fsqd
_refine_ls_weighting_details 'calc w = 1/[\s^2^(Fo^2^)+(0.0291P)^2^+0.0000P] where P=(Fo^2^+2Fc^2^)/3'
_refine_ls_weighting_scheme calc
_refine_ls_wR_factor_gt 0.0552
_refine_ls_wR_factor_ref 0.0560
_reflns_number_gt 11002
_reflns_number_total 12670
_reflns_threshold_expression I>2\s(I)
_cod_data_source_file ku3054.cif
_cod_data_source_block II
_cod_original_sg_symbol_H-M 'C 2'
_cod_database_code 2018325
_cod_database_fobs_code 2018325

loop_
_symmetry_equiv_pos_as_xyz
'x, y, z'
'-x, y, -z'
'x+1/2, y+1/2, z'
'-x+1/2, y+1/2, -z'

loop_
_atom_site_type_symbol
_atom_site_label
_atom_site_fract_x
_atom_site_fract_y
_atom_site_fract_z
_atom_site_U_iso_or_equiv
_atom_site_adp_type
_atom_site_calc_flag
_atom_site_refinement_flags
_atom_site_occupancy
_atom_site_symmetry_multiplicity
Mo Mo1 0.27039(2) 0.24459(2) 0.98327(3) 0.02241(9) Uani d . 1 1
Mo Mo2 0.12056(2) 0.23686(2) 0.73286(4) 0.02326(9) Uani d . 1 1
Mo Mo3 0.10702(2) 0.32598(2) 0.50029(4) 0.02569(10) Uani d . 1 1
Mo Mo4 0.22461(2) 0.45599(2) 0.51832(3) 0.02240(9) Uani d . 1 1
Mo Mo5 0.36143(2) 0.46172(2) 0.74414(4) 0.02339(9) Uani d . 1 1
Mo Mo6 0.37771(2) 0.36292(2) 1.00165(4) 0.02807(11) Uani d . 1 1
Mo Mo7 0.36712(2) 0.23444(2) 0.83062(4) 0.02681(10) Uani d . 1 1
Mo Mo8 0.21752(2) 0.20850(2) 0.58465(4) 0.02722(10) Uani d . 1 1
Mo Mo9 0.33160(2) 0.33440(2) 0.56671(4) 0.02451(10) Uani d . 1 1
Mo Mo10 0.15288(2) 0.37873(2) 0.92929(4) 0.02327(9) Uani d . 1 1
Mo Mo11 0.11963(2) 0.46823(2) 0.69025(4) 0.02824(11) Uani d . 1 1
Mo Mo12 0.25487(2) 0.49358(2) 0.91013(4) 0.02611(10) Uani d . 1 1
Si Si1 0.24232(6) 0.35020(7) 0.75005(11) 0.0145(2) Uani d . 1 1
O O1 0.27037(18) 0.19928(19) 1.0969(3) 0.0285(8) Uani d . 1 1
O O2 0.07212(19) 0.18284(19) 0.7627(3) 0.0319(9) Uani d . 1 1
O O3 0.04220(18) 0.33569(19) 0.3831(3) 0.0324(9) Uani d . 1 1
O O4 0.20033(18) 0.50264(19) 0.3982(3) 0.0285(8) Uani d . 1 1
O O5 0.41496(18) 0.5226(2) 0.7719(3) 0.0318(9) Uani d . 1 1
O O6 0.44321(18) 0.3874(2) 1.1065(3) 0.0365(10) Uani d . 1 1
O O7 0.41735(19) 0.1731(2) 0.8321(3) 0.0337(9) Uani d . 1 1
O O8 0.22042(19) 0.14086(19) 0.5073(3) 0.0309(9) Uani d . 1 1
O O9 0.37560(18) 0.30871(19) 0.4901(3) 0.0292(8) Uani d . 1 1
O O10 0.10972(18) 0.37311(19) 1.0150(3) 0.0302(9) Uani d . 1 1
O O11 0.0623(2) 0.5244(2) 0.6334(3) 0.0355(10) Uani d . 1 1
O O12 0.28070(19) 0.5594(2) 0.9980(3) 0.0334(9) Uani d . 1 1
O O13 0.20087(16) 0.21693(16) 0.8665(3) 0.0224(7) Uani d . 1 1
O O14 0.07061(16) 0.26905(17) 0.5934(3) 0.0213(7) Uani d . 1 1
O O15 0.16378(16) 0.38388(17) 0.4728(3) 0.0204(7) Uani d . 1 1
O O16 0.29795(16) 0.50150(17) 0.6030(3) 0.0214(7) Uani d . 1 1
O O17 0.38924(16) 0.40960(17) 0.8704(3) 0.0234(7) Uani d . 1 1
O O18 0.34485(17) 0.30113(18) 1.0772(3) 0.0254(8) Uani d . 1 1
O O19 0.32953(16) 0.19672(17) 0.9389(3) 0.0235(8) Uani d . 1 1
O O20 0.16030(17) 0.17719(17) 0.6523(3) 0.0244(8) Uani d . 1 1
O O21 0.14382(17) 0.25115(17) 0.4658(3) 0.0238(7) Uani d . 1 1
O O22 0.27944(16) 0.39651(18) 0.4673(3) 0.0225(8) Uani d . 1 1
O O23 0.38660(16) 0.40799(18) 0.6476(3) 0.0233(8) Uani d . 1 1
O O24 0.41639(17) 0.28783(19) 0.9450(3) 0.0279(8) Uani d . 1 1
O O25 0.28758(17) 0.19856(16) 0.7140(3) 0.0219(7) Uani d . 1 1
O O26 0.26682(17) 0.27117(17) 0.5311(3) 0.0226(7) Uani d . 1 1
O O27 0.37005(16) 0.28656(17) 0.7098(3) 0.0226(7) Uani d . 1 1
O O28 0.21912(15) 0.31963(17) 0.9965(3) 0.0208(7) Uani d . 1 1
O O29 0.11588(16) 0.30898(17) 0.8191(3) 0.0221(7) Uani d . 1 1
O O30 0.09334(16) 0.39644(17) 0.5986(3) 0.0232(7) Uani d . 1 1
O O31 0.17614(16) 0.48679(16) 0.6020(3) 0.0214(7) Uani d . 1 1
O O32 0.30249(16) 0.50089(16) 0.8162(3) 0.0221(7) Uani d . 1 1
O O33 0.31995(17) 0.42813(17) 0.9966(3) 0.0228(7) Uani d . 1 1
O O34 0.09754(16) 0.43771(17) 0.8131(3) 0.0243(8) Uani d . 1 1
O O35 0.18096(18) 0.52770(17) 0.8051(3) 0.0257(8) Uani d . 1 1
O O36 0.20414(16) 0.45208(18) 0.9937(3) 0.0253(8) Uani d . 1 1
O O37 0.29520(15) 0.31164(15) 0.8545(3) 0.0176(7) Uani d . 1 1
O O38 0.19139(15) 0.29846(15) 0.6711(3) 0.0175(7) Uani d . 1 1
O O39 0.27717(15) 0.38755(16) 0.6722(3) 0.0176(7) Uani d . 1 1
O O40 0.20679(15) 0.40419(16) 0.8022(3) 0.0181(7) Uani d . 1 1
N N1 0.1334(2) 0.0400(2) 0.5454(4) 0.0315(11) Uani d . 1 1
H H1 0.1671 0.0602 0.5418 0.047 Uiso calc R 1 1
N N2 0.1341(3) -0.0146(3) 0.6070(4) 0.0388(13) Uani d . 1 1
H H2 0.1681 -0.0360 0.6486 0.058 Uiso calc R 1 1
C C1 0.0568(3) 0.1165(3) 0.4137(5) 0.0361(14) Uani d . 1 1
H H1A 0.0423 0.1520 0.4509 0.054 Uiso calc R 1 1
H H1B 0.0230 0.1046 0.3427 0.054 Uiso calc R 1 1
H H1C 0.0941 0.1309 0.3967 0.054 Uiso calc R 1 1
C C2 0.0738(2) 0.0583(3) 0.4913(5) 0.0245(11) Uani d . 1 1
C C3 0.0350(3) 0.0143(3) 0.5202(5) 0.0280(12) Uani d . 1 1
C C4 0.0752(3) -0.0304(3) 0.5940(5) 0.0392(15) Uani d . 1 1
C C5 0.0573(4) -0.0905(4) 0.6458(8) 0.065(2) Uani d . 1 1
H H5A 0.0523 -0.1275 0.5938 0.098 Uiso calc R 1 1
H H5B 0.0174 -0.0827 0.6587 0.098 Uiso calc R 1 1
H H5C 0.0907 -0.1003 0.7185 0.098 Uiso calc R 1 1
N N3 0.3875(2) 0.2042(3) 1.2999(4) 0.0402(13) Uani d . 1 1
H H3 0.3642 0.2175 1.2314 0.060 Uiso calc R 1 1
N N4 0.3661(2) 0.1698(3) 1.3691(4) 0.0392(13) Uani d . 1 1
H H4 0.3268 0.1569 1.3535 0.059 Uiso calc R 1 1
C C6 0.4870(3) 0.2534(3) 1.2920(5) 0.0383(15) Uani d . 1 1
H H6A 0.5050 0.2232 1.2507 0.057 Uiso calc R 1 1
H H6B 0.5212 0.2768 1.3497 0.057 Uiso calc R 1 1
H H6C 0.4594 0.2848 1.2385 0.057 Uiso calc R 1 1
C C7 0.4494(2) 0.2159(3) 1.3488(4) 0.0279(12) Uani d . 1 1
C C8 0.4677(2) 0.1865(3) 1.4569(4) 0.0238(11) Uani d . 1 1
C C9 0.4137(3) 0.1580(3) 1.4655(5) 0.0298(12) Uani d . 1 1
C C10 0.4056(3) 0.1189(3) 1.5603(6) 0.0467(17) Uani d . 1 1
H H10A 0.3678 0.0915 1.5303 0.070 Uiso calc R 1 1
H H10B 0.4009 0.1484 1.6184 0.070 Uiso calc R 1 1
H H10C 0.4428 0.0911 1.5941 0.070 Uiso calc R 1 1
N N5 0.1341(2) 0.5551(2) 0.0764(4) 0.0270(10) Uani d . 1 1
H H5 0.1694 0.5728 0.0753 0.040 Uiso calc R 1 1
N N6 0.1291(2) 0.5179(2) 0.1607(4) 0.0283(10) Uani d . 1 1
H H6 0.1606 0.5070 0.2227 0.042 Uiso calc R 1 1
C C11 0.0674(3) 0.6015(3) -0.1095(5) 0.0319(13) Uani d . 1 1
H H11A 0.0288 0.6274 -0.1248 0.048 Uiso calc R 1 1
H H11B 0.0628 0.5727 -0.1744 0.048 Uiso calc R 1 1
H H11C 0.1035 0.6307 -0.0980 0.048 Uiso calc R 1 1
C C12 0.0780(2) 0.5615(2) -0.0055(4) 0.0217(10) Uani d . 1 1
C C13 0.0347(2) 0.5259(2) 0.0311(4) 0.0208(10) Uani d . 1 1
C C14 0.0684(2) 0.4997(3) 0.1360(4) 0.0255(11) Uani d . 1 1
C C15 0.0480(3) 0.4581(3) 0.2145(5) 0.0390(14) Uani d . 1 1
H H15A 0.0530 0.4121 0.1987 0.058 Uiso calc R 1 1
H H15B 0.0034 0.4670 0.2030 0.058 Uiso calc R 1 1
H H15C 0.0740 0.4681 0.2934 0.058 Uiso calc R 1 1
N N7 0.3685(2) 0.7011(3) 0.8786(4) 0.0341(11) Uani d . 1 1
H H7 0.3362 0.7240 0.8347 0.051 Uiso calc R 1 1
N N8 0.3642(2) 0.6471(2) 0.9360(4) 0.0301(11) Uani d . 1 1
H H8 0.3287 0.6286 0.9345 0.045 Uiso calc R 1 1
C C16 0.4500(3) 0.7705(3) 0.8431(6) 0.0417(15) Uani d . 1 1
H H16A 0.4383 0.7621 0.7613 0.063 Uiso calc R 1 1
H H16B 0.4960 0.7754 0.8771 0.063 Uiso calc R 1 1
H H16C 0.4294 0.8107 0.8547 0.063 Uiso calc R 1 1
C C17 0.4291(3) 0.7148(3) 0.8981(5) 0.0286(12) Uani d . 1 1
C C18 0.4656(2) 0.6685(3) 0.9743(5) 0.0237(11) Uani d . 1 1
C C19 0.4228(2) 0.6255(3) 0.9965(4) 0.0250(11) Uani d . 1 1
C C20 0.4341(3) 0.5661(3) 1.0689(5) 0.0348(14) Uani d . 1 1
H H20A 0.4032 0.5642 1.1078 0.052 Uiso calc R 1 1
H H20B 0.4769 0.5676 1.1256 0.052 Uiso calc R 1 1
H H20C 0.4297 0.5272 1.0211 0.052 Uiso calc R 1 1
O O1W 0.24646(18) 0.12522(19) 1.3046(3) 0.0297(9) Uani d . 1 1
H H1W 0.2338 0.0934 1.2589 0.044 Uiso d R 1 1
H H2W 0.2301 0.1219 1.3562 0.044 Uiso d R 1 1
O O3W 0.2611(2) 0.5697(2) 0.2065(4) 0.0456(12) Uani d . 1 1
H H5W 0.2745 0.5631 0.1518 0.068 Uiso d R 1 1
H H6W 0.2635 0.6103 0.2213 0.068 Uiso d R 1 1
O O2W 0.2823(3) 0.7851(3) 0.7273(4) 0.0584(15) Uani d . 1 1
H H3W 0.2702 0.7853 0.6550 0.088 Uiso d R 1 1
H H4W 0.2539 0.8033 0.7473 0.088 Uiso d R 1 1
O O4W 0.2221(3) -0.0933(3) 0.7787(5) 0.088(2) Uani d . 1 1
H H7W 0.2382 -0.0908 0.8509 0.132 Uiso d R 1 1
H H8W 0.2519 -0.0927 0.7518 0.132 Uiso d R 1 1

loop_
_atom_site_aniso_label
_atom_site_aniso_U_11
_atom_site_aniso_U_22
_atom_site_aniso_U_33
_atom_site_aniso_U_12
_atom_site_aniso_U_13
_atom_site_aniso_U_23
Mo1 0.0207(2) 0.0280(2) 0.01860(19) 0.00244(18) 0.00697(16) 0.00856(18)
Mo2 0.0258(2) 0.0249(2) 0.02067(19) -0.00880(19) 0.00998(17) -0.00188(18)
Mo3 0.0238(2) 0.0239(2) 0.0217(2) -0.00445(18) -0.00190(17) 0.00354(18)
Mo4 0.0209(2) 0.0247(2) 0.01956(19) 0.00069(18) 0.00435(16) 0.00855(18)
Mo5 0.0223(2) 0.0276(2) 0.01998(19) -0.00848(19) 0.00685(16) -0.00117(18)
Mo6 0.0265(2) 0.0282(3) 0.0207(2) -0.00436(19) -0.00313(18) 0.00405(18)
Mo7 0.0270(2) 0.0303(2) 0.0243(2) 0.0132(2) 0.01029(18) 0.00656(19)
Mo8 0.0305(2) 0.0228(2) 0.0313(2) -0.00369(19) 0.0145(2) -0.01038(19)
Mo9 0.0302(2) 0.0238(2) 0.0259(2) 0.00218(18) 0.01790(19) 0.00178(18)
Mo10 0.0265(2) 0.0239(2) 0.0248(2) -0.00014(18) 0.01576(18) -0.00031(17)
Mo11 0.0292(2) 0.0295(2) 0.0248(2) 0.0139(2) 0.00783(18) 0.00480(19)
Mo12 0.0283(2) 0.0226(2) 0.0295(2) -0.00686(18) 0.01268(19) -0.01027(18)
Si1 0.0147(5) 0.0151(5) 0.0124(5) -0.0005(5) 0.0033(4) 0.0008(4)
O1 0.035(2) 0.028(2) 0.0227(18) 0.0021(16) 0.0093(16) 0.0074(15)
O2 0.035(2) 0.030(2) 0.032(2) -0.0144(17) 0.0133(17) -0.0037(16)
O3 0.030(2) 0.036(2) 0.0243(18) -0.0089(17) 0.0003(15) 0.0048(17)
O4 0.032(2) 0.029(2) 0.0238(18) 0.0008(16) 0.0081(15) 0.0099(15)
O5 0.027(2) 0.036(2) 0.029(2) -0.0114(17) 0.0058(16) 0.0019(17)
O6 0.030(2) 0.043(2) 0.0246(19) -0.0121(18) -0.0057(16) 0.0051(18)
O7 0.033(2) 0.036(2) 0.037(2) 0.0179(18) 0.0180(18) 0.0142(18)
O8 0.039(2) 0.026(2) 0.032(2) -0.0045(17) 0.0168(17) -0.0097(17)
O9 0.036(2) 0.028(2) 0.032(2) -0.0007(16) 0.0223(17) -0.0018(16)
O10 0.036(2) 0.031(2) 0.0300(19) 0.0023(17) 0.0191(17) 0.0001(16)
O11 0.038(2) 0.033(2) 0.036(2) 0.0196(18) 0.0134(19) 0.0077(17)
O12 0.040(2) 0.031(2) 0.035(2) -0.0088(18) 0.0193(18) -0.0117(18)
O13 0.0269(18) 0.0186(18) 0.0220(17) 0.0045(14) 0.0088(14) 0.0014(13)
O14 0.0210(17) 0.0229(18) 0.0199(17) -0.0028(14) 0.0067(14) 0.0019(13)
O15 0.0227(17) 0.0185(16) 0.0195(16) -0.0004(14) 0.0066(13) 0.0016(14)
O16 0.0219(17) 0.0205(18) 0.0199(17) -0.0018(14) 0.0048(14) 0.0001(14)
O17 0.0228(18) 0.0261(19) 0.0229(17) 0.0006(14) 0.0102(15) 0.0018(14)
O18 0.0287(19) 0.0261(19) 0.0204(17) 0.0009(15) 0.0074(15) 0.0044(14)
O19 0.0232(18) 0.0256(19) 0.0233(17) 0.0060(14) 0.0102(14) 0.0069(14)
O20 0.030(2) 0.0189(17) 0.0241(18) -0.0017(15) 0.0090(15) -0.0027(14)
O21 0.0302(18) 0.0230(18) 0.0187(16) -0.0019(15) 0.0092(14) -0.0018(14)
O22 0.0217(17) 0.028(2) 0.0186(16) -0.0007(14) 0.0074(14) 0.0021(14)
O23 0.0191(17) 0.031(2) 0.0217(17) -0.0009(15) 0.0096(14) 0.0000(15)
O24 0.0207(18) 0.034(2) 0.0257(19) 0.0017(15) 0.0037(15) 0.0104(16)
O25 0.0286(19) 0.0184(17) 0.0225(17) -0.0013(14) 0.0137(15) -0.0002(14)
O26 0.0250(18) 0.0238(18) 0.0202(17) -0.0038(15) 0.0092(14) 0.0007(14)
O27 0.0202(17) 0.0249(18) 0.0219(17) 0.0033(14) 0.0061(14) 0.0061(14)
O28 0.0227(17) 0.0203(17) 0.0173(16) 0.0051(14) 0.0044(13) -0.0005(13)
O29 0.0237(18) 0.0210(17) 0.0211(17) 0.0025(14) 0.0072(14) -0.0026(14)
O30 0.0200(17) 0.0241(18) 0.0279(18) -0.0011(14) 0.0113(14) 0.0029(15)
O31 0.0221(17) 0.0169(17) 0.0258(18) 0.0004(14) 0.0090(14) 0.0013(14)
O32 0.0282(18) 0.0202(17) 0.0187(16) -0.0007(15) 0.0093(14) -0.0008(14)
O33 0.0271(18) 0.0245(18) 0.0165(16) -0.0025(15) 0.0072(14) -0.0017(14)
O34 0.0239(18) 0.0260(19) 0.0238(17) 0.0032(14) 0.0094(14) 0.0015(14)
O35 0.031(2) 0.0168(17) 0.0300(19) 0.0037(15) 0.0119(16) 0.0016(15)
O36 0.0275(18) 0.0267(19) 0.0212(16) 0.0007(16) 0.0076(14) -0.0053(15)
O37 0.0165(16) 0.0190(16) 0.0155(15) 0.0023(13) 0.0035(13) 0.0008(13)
O38 0.0196(16) 0.0160(16) 0.0183(16) -0.0008(13) 0.0081(13) 0.0001(13)
O39 0.0214(16) 0.0152(15) 0.0155(14) -0.0032(13) 0.0054(13) 0.0010(13)
O40 0.0197(17) 0.0178(16) 0.0170(15) -0.0010(13) 0.0064(13) -0.0010(12)
N1 0.028(2) 0.026(2) 0.041(3) 0.0013(19) 0.013(2) -0.001(2)
N2 0.044(3) 0.042(3) 0.035(3) 0.023(2) 0.020(2) 0.011(2)
C1 0.034(3) 0.025(3) 0.045(3) -0.003(2) 0.007(3) 0.007(3)
C2 0.023(3) 0.021(3) 0.029(3) 0.000(2) 0.010(2) -0.002(2)
C3 0.029(3) 0.029(3) 0.030(3) 0.003(2) 0.015(2) 0.000(2)
C4 0.051(4) 0.036(3) 0.045(3) 0.021(3) 0.034(3) 0.011(3)
C5 0.081(6) 0.049(5) 0.089(6) 0.023(4) 0.060(5) 0.041(4)
N3 0.030(3) 0.057(3) 0.023(2) 0.009(2) -0.005(2) -0.014(2)
N4 0.028(3) 0.054(3) 0.034(3) -0.005(2) 0.009(2) -0.018(3)
C6 0.051(4) 0.043(4) 0.020(3) 0.017(3) 0.012(2) 0.012(2)
C7 0.024(3) 0.034(3) 0.020(2) 0.009(2) 0.000(2) -0.006(2)
C8 0.021(3) 0.022(3) 0.025(3) 0.004(2) 0.004(2) -0.008(2)
C9 0.027(3) 0.033(3) 0.028(3) -0.004(2) 0.008(2) -0.014(2)
C10 0.047(4) 0.042(4) 0.052(4) -0.021(3) 0.019(3) -0.012(3)
N5 0.018(2) 0.027(2) 0.037(3) -0.0038(18) 0.0105(18) 0.000(2)
N6 0.020(2) 0.032(3) 0.026(2) 0.0020(18) -0.0012(18) 0.0075(19)
C11 0.036(3) 0.033(3) 0.029(3) -0.001(2) 0.013(2) 0.002(2)
C12 0.020(2) 0.019(2) 0.025(2) 0.0039(19) 0.006(2) -0.002(2)
C13 0.020(2) 0.018(2) 0.021(2) 0.0021(19) 0.004(2) -0.0036(19)
C14 0.022(2) 0.024(3) 0.026(3) 0.001(2) 0.002(2) 0.001(2)
C15 0.037(3) 0.040(3) 0.032(3) 0.000(3) 0.003(2) 0.017(3)
N7 0.023(2) 0.038(3) 0.038(3) 0.003(2) 0.007(2) 0.004(2)
N8 0.018(2) 0.033(3) 0.036(2) -0.0023(19) 0.0061(19) 0.005(2)
C16 0.049(4) 0.032(3) 0.051(4) 0.009(3) 0.027(3) 0.017(3)
C17 0.029(3) 0.031(3) 0.031(3) 0.002(2) 0.016(2) -0.001(2)
C18 0.017(2) 0.025(3) 0.028(3) -0.001(2) 0.006(2) -0.003(2)
C19 0.021(2) 0.026(3) 0.024(3) 0.003(2) 0.003(2) -0.007(2)
C20 0.030(3) 0.033(3) 0.037(3) -0.006(2) 0.006(2) 0.006(3)
O1W 0.033(2) 0.029(2) 0.027(2) -0.0087(16) 0.0103(16) -0.0043(16)
O3W 0.037(2) 0.052(3) 0.043(3) -0.010(2) 0.008(2) -0.021(2)
O2W 0.084(4) 0.054(3) 0.029(2) 0.032(3) 0.010(2) 0.004(2)
O4W 0.098(5) 0.111(5) 0.035(3) 0.070(4) -0.003(3) -0.010(3)

loop_
_atom_type_symbol
_atom_type_description
_atom_type_scat_dispersion_real
_atom_type_scat_dispersion_imag
_atom_type_scat_source
C C 0.0033 0.0016 'International Tables Vol C Tables 4.2.6.8 and 6.1.1.4'
H H 0.0000 0.0000 'International Tables Vol C Tables 4.2.6.8 and 6.1.1.4'
N N 0.0061 0.0033 'International Tables Vol C Tables 4.2.6.8 and 6.1.1.4'
O O 0.0106 0.0060 'International Tables Vol C Tables 4.2.6.8 and 6.1.1.4'
Mo Mo -1.6832 0.6857 'International Tables Vol C Tables 4.2.6.8 and 6.1.1.4'
Si Si 0.0817 0.0704 'International Tables Vol C Tables 4.2.6.8 and 6.1.1.4'

loop_
_geom_angle_atom_site_label_1
_geom_angle_atom_site_label_2
_geom_angle_atom_site_label_3
_geom_angle_site_symmetry_3
_geom_angle
O1 Mo1 O13 . 104.58(17)
O1 Mo1 O19 . 99.64(17)
O13 Mo1 O19 . 95.78(15)
O1 Mo1 O28 . 100.76(17)
O13 Mo1 O28 . 86.78(14)
O19 Mo1 O28 . 158.09(15)
O1 Mo1 O18 . 93.84(16)
O13 Mo1 O18 . 160.70(14)
O19 Mo1 O18 . 86.62(15)
O28 Mo1 O18 . 84.12(15)
O1 Mo1 O37 . 166.38(15)
O13 Mo1 O37 . 88.52(13)
O19 Mo1 O37 . 74.90(13)
O28 Mo1 O37 . 83.43(13)
O18 Mo1 O37 . 73.57(12)
O2 Mo2 O14 . 102.44(17)
O2 Mo2 O29 . 102.86(18)
O14 Mo2 O29 . 97.31(15)
O2 Mo2 O20 . 98.57(17)
O14 Mo2 O20 . 88.52(15)
O29 Mo2 O20 . 155.95(15)
O2 Mo2 O13 . 98.40(17)
O14 Mo2 O13 . 158.24(15)
O29 Mo2 O13 . 83.98(14)
O20 Mo2 O13 . 82.21(14)
O2 Mo2 O38 . 170.23(16)
O14 Mo2 O38 . 76.04(13)
O29 Mo2 O38 . 86.90(14)
O20 Mo2 O38 . 71.83(13)
O13 Mo2 O38 . 82.36(13)
O3 Mo3 O15 . 101.99(16)
O3 Mo3 O21 . 102.51(18)
O15 Mo3 O21 . 95.27(15)
O3 Mo3 O30 . 100.33(18)
O15 Mo3 O30 . 85.15(15)
O21 Mo3 O30 . 156.54(14)
O3 Mo3 O14 . 99.66(16)
O15 Mo3 O14 . 156.91(13)
O21 Mo3 O14 . 87.75(15)
O30 Mo3 O14 . 83.18(14)
O3 Mo3 O38 . 171.73(15)
O15 Mo3 O38 . 86.03(12)
O21 Mo3 O38 . 74.49(13)
O30 Mo3 O38 . 82.15(13)
O14 Mo3 O38 . 72.70(12)
O4 Mo4 O31 . 103.54(17)
O4 Mo4 O16 . 99.84(17)
O31 Mo4 O16 . 94.99(15)
O4 Mo4 O15 . 100.82(16)
O31 Mo4 O15 . 86.09(15)
O16 Mo4 O15 . 158.45(14)
O4 Mo4 O22 . 96.06(17)
O31 Mo4 O22 . 159.37(14)
O16 Mo4 O22 . 87.85(15)
O15 Mo4 O22 . 83.95(15)
O4 Mo4 O39 . 167.60(16)
O31 Mo4 O39 . 88.19(13)
O16 Mo4 O39 . 74.77(13)
O15 Mo4 O39 . 83.76(12)
O22 Mo4 O39 . 72.82(13)
O5 Mo5 O17 . 104.33(17)
O5 Mo5 O23 . 102.35(18)
O17 Mo5 O23 . 97.19(15)
O5 Mo5 O32 . 98.57(17)
O17 Mo5 O32 . 85.84(15)
O23 Mo5 O32 . 157.35(14)
O5 Mo5 O16 . 96.96(16)
O17 Mo5 O16 . 156.65(15)
O23 Mo5 O16 . 87.36(15)
O32 Mo5 O16 . 81.57(14)
O5 Mo5 O39 . 168.93(15)
O17 Mo5 O39 . 86.74(13)
O23 Mo5 O39 . 75.92(14)
O32 Mo5 O39 . 81.88(13)
O16 Mo5 O39 . 72.12(12)
O6 Mo6 O33 . 103.21(19)
O6 Mo6 O18 . 101.63(18)
O33 Mo6 O18 . 96.24(16)
O6 Mo6 O17 . 99.82(18)
O33 Mo6 O17 . 85.20(15)
O18 Mo6 O17 . 157.55(15)
O6 Mo6 O24 . 97.65(19)
O33 Mo6 O24 . 157.55(14)
O18 Mo6 O24 . 87.50(16)
O17 Mo6 O24 . 83.15(15)
O6 Mo6 O37 . 170.12(18)
O33 Mo6 O37 . 86.57(13)
O18 Mo6 O37 . 75.61(13)
O17 Mo6 O37 . 82.14(13)
O24 Mo6 O37 . 72.88(13)
O7 Mo7 O24 . 102.30(19)
O7 Mo7 O27 . 102.90(18)
O24 Mo7 O27 . 96.25(16)
O7 Mo7 O19 . 98.35(17)
O24 Mo7 O19 . 89.16(16)
O27 Mo7 O19 . 156.36(14)
O7 Mo7 O25 . 99.26(18)
O24 Mo7 O25 . 157.80(16)
O27 Mo7 O25 . 83.94(14)
O19 Mo7 O25 . 82.52(14)
O7 Mo7 O37 . 170.66(16)
O24 Mo7 O37 . 75.99(14)
O27 Mo7 O37 . 86.43(13)
O19 Mo7 O37 . 72.54(13)
O25 Mo7 O37 . 81.88(12)
O8 Mo8 O25 . 102.68(17)
O8 Mo8 O20 . 98.35(18)
O25 Mo8 O20 . 94.54(15)
O8 Mo8 O26 . 101.56(17)
O25 Mo8 O26 . 87.61(15)
O20 Mo8 O26 . 158.99(15)
O8 Mo8 O21 . 96.77(17)
O25 Mo8 O21 . 159.83(14)
O20 Mo8 O21 . 87.83(15)
O26 Mo8 O21 . 83.26(14)
O8 Mo8 O38 . 168.24(16)
O25 Mo8 O38 . 87.52(13)
O20 Mo8 O38 . 74.73(13)
O26 Mo8 O38 . 84.51(13)
O21 Mo8 O38 . 73.76(12)
O9 Mo9 O22 . 100.99(17)
O9 Mo9 O26 . 102.17(17)
O22 Mo9 O26 . 93.06(15)
O9 Mo9 O27 . 101.71(17)
O22 Mo9 O27 . 156.92(15)
O26 Mo9 O27 . 86.18(14)
O9 Mo9 O23 . 98.09(17)
O22 Mo9 O23 . 87.73(15)
O26 Mo9 O23 . 159.18(15)
O27 Mo9 O23 . 85.05(14)
O9 Mo9 O39 . 170.48(16)
O22 Mo9 O39 . 74.38(13)
O26 Mo9 O39 . 86.53(13)
O27 Mo9 O39 . 82.55(13)
O23 Mo9 O39 . 73.64(13)
O10 Mo10 O28 . 102.43(17)
O10 Mo10 O36 . 100.63(17)
O28 Mo10 O36 . 92.75(15)
O10 Mo10 O29 . 101.52(17)
O28 Mo10 O29 . 85.61(14)
O36 Mo10 O29 . 157.61(15)
O10 Mo10 O34 . 98.92(17)
O28 Mo10 O34 . 158.12(15)
O36 Mo10 O34 . 87.94(15)
O29 Mo10 O34 . 85.51(14)
O10 Mo10 O40 . 170.60(16)
O28 Mo10 O40 . 85.98(13)
O36 Mo10 O40 . 74.48(13)
O29 Mo10 O40 . 83.13(13)
O34 Mo10 O40 . 73.13(13)
O11 Mo11 O30 . 104.38(19)
O11 Mo11 O34 . 101.01(18)
O30 Mo11 O34 . 97.21(16)
O11 Mo11 O31 . 100.26(18)
O30 Mo11 O31 . 86.34(15)
O34 Mo11 O31 . 156.81(14)
O11 Mo11 O35 . 97.08(18)
O30 Mo11 O35 . 157.23(15)
O34 Mo11 O35 . 85.91(15)
O31 Mo11 O35 . 82.40(15)
O11 Mo11 O40 . 168.30(17)
O30 Mo11 O40 . 87.01(13)
O34 Mo11 O40 . 74.49(13)
O31 Mo11 O40 . 82.86(13)
O35 Mo11 O40 . 72.03(13)
O12 Mo12 O32 . 101.64(17)
O12 Mo12 O35 . 100.36(19)
O32 Mo12 O35 . 95.41(16)
O12 Mo12 O36 . 97.38(17)
O32 Mo12 O36 . 159.03(15)
O35 Mo12 O36 . 89.74(16)
O12 Mo12 O33 . 99.10(18)
O32 Mo12 O33 . 85.44(15)
O35 Mo12 O33 . 159.93(15)
O36 Mo12 O33 . 82.90(15)
O12 Mo12 O40 . 170.88(16)
O32 Mo12 O40 . 87.16(13)
O35 Mo12 O40 . 76.20(13)
O36 Mo12 O40 . 74.32(13)
O33 Mo12 O40 . 83.82(13)
O38 Si1 O40 . 110.23(17)
O38 Si1 O37 . 109.71(18)
O40 Si1 O37 . 109.31(18)
O38 Si1 O39 . 109.06(17)
O40 Si1 O39 . 108.95(19)
O37 Si1 O39 . 109.57(17)
Mo1 O13 Mo2 . 150.32(19)
Mo2 O14 Mo3 . 121.24(17)
Mo3 O15 Mo4 . 151.90(19)
Mo4 O16 Mo5 . 120.84(18)
Mo5 O17 Mo6 . 152.7(2)
Mo6 O18 Mo1 . 118.76(17)
Mo1 O19 Mo7 . 120.68(18)
Mo8 O20 Mo2 . 121.21(18)
Mo3 O21 Mo8 . 120.46(17)
Mo9 O22 Mo4 . 121.11(17)
Mo5 O23 Mo9 . 120.11(18)
Mo7 O24 Mo6 . 120.70(18)
Mo8 O25 Mo7 . 150.79(19)
Mo9 O26 Mo8 . 148.47(19)
Mo7 O27 Mo9 . 153.6(2)
Mo10 O28 Mo1 . 149.97(18)
Mo2 O29 Mo10 . 153.4(2)
Mo11 O30 Mo3 . 152.1(2)
Mo4 O31 Mo11 . 149.15(19)
Mo12 O32 Mo5 . 150.40(19)
Mo6 O33 Mo12 . 151.08(19)
Mo11 O34 Mo10 . 121.95(19)
Mo12 O35 Mo11 . 119.95(18)
Mo10 O36 Mo12 . 119.46(17)
Si1 O37 Mo1 . 123.74(18)
Si1 O37 Mo7 . 124.42(17)
Mo1 O37 Mo7 . 91.86(11)
Si1 O37 Mo6 . 124.55(18)
Mo1 O37 Mo6 . 92.05(11)
Mo7 O37 Mo6 . 90.42(11)
Si1 O38 Mo8 . 124.36(18)
Si1 O38 Mo2 . 124.37(18)
Mo8 O38 Mo2 . 92.15(11)
Si1 O38 Mo3 . 124.60(17)
Mo8 O38 Mo3 . 91.28(11)
Mo2 O38 Mo3 . 90.03(11)
Si1 O39 Mo4 . 123.95(18)
Si1 O39 Mo5 . 124.29(16)
Mo4 O39 Mo5 . 92.24(11)
Si1 O39 Mo9 . 124.55(18)
Mo4 O39 Mo9 . 91.67(11)
Mo5 O39 Mo9 . 90.30(12)
Si1 O40 Mo12 . 125.21(18)
Si1 O40 Mo10 . 123.85(18)
Mo12 O40 Mo10 . 91.60(11)
Si1 O40 Mo11 . 124.03(17)
Mo12 O40 Mo11 . 91.80(11)
Mo10 O40 Mo11 . 90.36(12)
C2 N1 N2 . 109.4(5)
C2 N1 H1 . 125.3
N2 N1 H1 . 125.3
C4 N2 N1 . 108.6(5)
C4 N2 H2 . 125.7
N1 N2 H2 . 125.7
C2 C1 H1A . 109.5
C2 C1 H1B . 109.5
H1A C1 H1B . 109.5
C2 C1 H1C . 109.5
H1A C1 H1C . 109.5
H1B C1 H1C . 109.5
N1 C2 C3 . 107.5(5)
N1 C2 C1 . 122.6(5)
C3 C2 C1 . 129.9(5)
C2 C3 C4 . 106.1(5)
C2 C3 C3 2_556 127.2(5)
C4 C3 C3 2_556 126.8(5)
N2 C4 C3 . 108.5(5)
N2 C4 C5 . 123.5(6)
C3 C4 C5 . 127.8(6)
C4 C5 H5A . 109.5
C4 C5 H5B . 109.5
H5A C5 H5B . 109.5
C4 C5 H5C . 109.5
H5A C5 H5C . 109.5
H5B C5 H5C . 109.5
N4 N3 C7 . 110.7(5)
N4 N3 H3 . 124.6
C7 N3 H3 . 124.6
N3 N4 C9 . 109.0(5)
N3 N4 H4 . 125.5
C9 N4 H4 . 125.5
C7 C6 H6A . 109.5
C7 C6 H6B . 109.5
H6A C6 H6B . 109.5
C7 C6 H6C . 109.5
H6A C6 H6C . 109.5
H6B C6 H6C . 109.5
N3 C7 C8 . 106.0(5)
N3 C7 C6 . 123.3(5)
C8 C7 C6 . 130.7(5)
C9 C8 C7 . 106.4(5)
C9 C8 C8 2_658 127.6(6)
C7 C8 C8 2_658 126.0(6)
N4 C9 C8 . 107.9(5)
N4 C9 C10 . 122.4(6)
C8 C9 C10 . 129.8(5)
C9 C10 H10A . 109.5
C9 C10 H10B . 109.5
H10A C10 H10B . 109.5
C9 C10 H10C . 109.5
H10A C10 H10C . 109.5
H10B C10 H10C . 109.5
C12 N5 N6 . 110.3(4)
C12 N5 H5 . 124.8
N6 N5 H5 . 124.8
N5 N6 C14 . 109.4(4)
N5 N6 H6 . 125.3
C14 N6 H6 . 125.3
C12 C11 H11A . 109.5
C12 C11 H11B . 109.5
H11A C11 H11B . 109.5
C12 C11 H11C . 109.5
H11A C11 H11C . 109.5
H11B C11 H11C . 109.5
N5 C12 C13 . 106.1(4)
N5 C12 C11 . 123.5(5)
C13 C12 C11 . 130.3(5)
C14 C13 C12 . 107.1(4)
C14 C13 C13 2 129.2(6)
C12 C13 C13 2 123.3(5)
N6 C14 C13 . 106.9(5)
N6 C14 C15 . 121.9(5)
C13 C14 C15 . 131.1(5)
C14 C15 H15A . 109.5
C14 C15 H15B . 109.5
H15A C15 H15B . 109.5
C14 C15 H15C . 109.5
H15A C15 H15C . 109.5
H15B C15 H15C . 109.5
C17 N7 N8 . 109.6(5)
C17 N7 H7 . 125.2
N8 N7 H7 . 125.2
N7 N8 C19 . 109.4(5)
N7 N8 H8 . 125.3
C19 N8 H8 . 125.3
C17 C16 H16A . 109.5
C17 C16 H16B . 109.5
H16A C16 H16B . 109.5
C17 C16 H16C . 109.5
H16A C16 H16C . 109.5
H16B C16 H16C . 109.5
N7 C17 C18 . 107.8(5)
N7 C17 C16 . 123.0(5)
C18 C17 C16 . 129.2(5)
C17 C18 C19 . 106.3(5)
C17 C18 C18 2_657 125.9(4)
C19 C18 C18 2_657 127.7(4)
N8 C19 C18 . 106.8(5)
N8 C19 C20 . 122.6(5)
C18 C19 C20 . 130.6(5)
C19 C20 H20A . 109.5
C19 C20 H20B . 109.5
H20A C20 H20B . 109.5
C19 C20 H20C . 109.5
H20A C20 H20C . 109.5
H20B C20 H20C . 109.5
H1W O1W H2W . 108.4
H5W O3W H6W . 108.4
H3W O2W H4W . 108.4
H7W O4W H8W . 108.4

loop_
_geom_bond_atom_site_label_1
_geom_bond_atom_site_label_2
_geom_bond_site_symmetry_2
_geom_bond_distance
_geom_bond_publ_flag
Mo1 O1 . 1.699(4) no
Mo1 O13 . 1.824(3) no
Mo1 O19 . 1.887(4) no
Mo1 O28 . 1.965(3) no
Mo1 O18 . 2.043(4) no
Mo1 O37 . 2.329(3) no
Mo2 O2 . 1.685(4) no
Mo2 O14 . 1.842(3) no
Mo2 O29 . 1.855(3) no
Mo2 O20 . 1.985(4) no
Mo2 O13 . 2.036(3) no
Mo2 O38 . 2.366(3) no
Mo3 O3 . 1.686(4) no
Mo3 O15 . 1.863(3) no
Mo3 O21 . 1.864(4) no
Mo3 O30 . 1.989(4) no
Mo3 O14 . 2.014(3) no
Mo3 O38 . 2.385(3) no
Mo4 O4 . 1.704(4) no
Mo4 O31 . 1.867(4) no
Mo4 O16 . 1.874(3) no
Mo4 O15 . 1.962(3) no
Mo4 O22 . 1.993(4) no
Mo4 O39 . 2.345(3) no
Mo5 O5 . 1.686(4) no
Mo5 O17 . 1.830(3) no
Mo5 O23 . 1.863(4) no
Mo5 O32 . 2.013(4) no
Mo5 O16 . 2.020(3) no
Mo5 O39 . 2.355(3) no
Mo6 O6 . 1.677(4) no
Mo6 O33 . 1.852(4) no
Mo6 O18 . 1.879(4) no
Mo6 O17 . 1.995(3) no
Mo6 O24 . 2.015(4) no
Mo6 O37 . 2.363(3) no
Mo7 O7 . 1.688(4) no
Mo7 O24 . 1.839(4) no
Mo7 O27 . 1.872(3) no
Mo7 O19 . 1.987(4) no
Mo7 O25 . 2.018(3) no
Mo7 O37 . 2.358(3) no
Mo8 O8 . 1.705(4) no
Mo8 O25 . 1.840(3) no
Mo8 O20 . 1.884(4) no
Mo8 O26 . 1.962(4) no
Mo8 O21 . 2.006(3) no
Mo8 O38 . 2.315(3) no
Mo9 O9 . 1.686(4) no
Mo9 O22 . 1.881(3) no
Mo9 O26 . 1.887(3) no
Mo9 O27 . 1.961(3) no
Mo9 O23 . 1.992(4) no
Mo9 O39 . 2.358(3) no
Mo10 O10 . 1.684(4) no
Mo10 O28 . 1.880(3) no
Mo10 O36 . 1.897(4) no
Mo10 O29 . 1.961(3) no
Mo10 O34 . 1.969(3) no
Mo10 O40 . 2.370(3) no
Mo11 O11 . 1.692(4) no
Mo11 O30 . 1.834(4) no
Mo11 O34 . 1.880(4) no
Mo11 O31 . 1.990(4) no
Mo11 O35 . 2.022(4) no
Mo11 O40 . 2.375(3) no
Mo12 O12 . 1.711(4) no
Mo12 O32 . 1.853(4) no
Mo12 O35 . 1.865(4) no
Mo12 O36 . 1.989(4) no
Mo12 O33 . 2.006(4) no
Mo12 O40 . 2.311(3) no
Si1 O38 . 1.623(3) no
Si1 O40 . 1.630(4) no
Si1 O37 . 1.636(3) no
Si1 O39 . 1.638(4) no
N1 C2 . 1.332(7) ?
N1 N2 . 1.357(7) ?
N1 H1 . 0.8800 ?
N2 C4 . 1.321(8) ?
N2 H2 . 0.8800 ?
C1 C2 . 1.503(8) ?
C1 H1A . 0.9800 ?
C1 H1B . 0.9800 ?
C1 H1C . 0.9800 ?
C2 C3 . 1.389(8) ?
C3 C4 . 1.389(8) ?
C3 C3 2_556 1.481(11) ?
C4 C5 . 1.511(9) ?
C5 H5A . 0.9800 ?
C5 H5B . 0.9800 ?
C5 H5C . 0.9800 ?
N3 N4 . 1.330(8) ?
N3 C7 . 1.336(7) ?
N3 H3 . 0.8800 ?
N4 C9 . 1.331(8) ?
N4 H4 . 0.8800 ?
C6 C7 . 1.494(9) ?
C6 H6A . 0.9800 ?
C6 H6B . 0.9800 ?
C6 H6C . 0.9800 ?
C7 C8 . 1.407(7) ?
C8 C9 . 1.387(8) ?
C8 C8 2_658 1.482(10) ?
C9 C10 . 1.495(9) ?
C10 H10A . 0.9800 ?
C10 H10B . 0.9800 ?
C10 H10C . 0.9800 ?
N5 C12 . 1.329(6) ?
N5 N6 . 1.338(6) ?
N5 H5 . 0.8800 ?
N6 C14 . 1.347(7) ?
N6 H6 . 0.8800 ?
C11 C12 . 1.487(7) ?
C11 H11A . 0.9800 ?
C11 H11B . 0.9800 ?
C11 H11C . 0.9800 ?
C12 C13 . 1.416(7) ?
C13 C14 . 1.378(7) ?
C13 C13 2 1.487(9) ?
C14 C15 . 1.489(8) ?
C15 H15A . 0.9800 ?
C15 H15B . 0.9800 ?
C15 H15C . 0.9800 ?
N7 C17 . 1.331(7) ?
N7 N8 . 1.343(7) ?
N7 H7 . 0.8800 ?
N8 C19 . 1.349(7) ?
N8 H8 . 0.8800 ?
C16 C17 . 1.491(8) ?
C16 H16A . 0.9800 ?
C16 H16B . 0.9800 ?
C16 H16C . 0.9800 ?
C17 C18 . 1.395(7) ?
C18 C19 . 1.403(8) ?
C18 C18 2_657 1.460(10) ?
C19 C20 . 1.487(8) ?
C20 H20A . 0.9800 ?
C20 H20B . 0.9800 ?
C20 H20C . 0.9800 ?
O1W H1W . 0.8500 ?
O1W H2W . 0.8500 ?
O3W H5W . 0.8500 ?
O3W H6W . 0.8500 ?
O2W H3W . 0.8500 ?
O2W H4W . 0.8500 ?
O4W H7W . 0.8500 ?
O4W H8W . 0.8500 ?

loop_
_geom_hbond_atom_site_label_D
_geom_hbond_atom_site_label_H
_geom_hbond_atom_site_label_A
_geom_hbond_site_symmetry_A
_geom_hbond_distance_DH
_geom_hbond_distance_HA
_geom_hbond_distance_DA
_geom_hbond_angle_DHA
_geom_hbond_publ_flag
O1W H1W O32 4_547 0.85 2.15 2.974(5) 164 yes
O1W H1W O35 4_547 0.85 2.69 3.180(6) 119 yes
O1W H2W O8 1_556 0.85 2.02 2.814(6) 156 yes
O1W H2W O16 4_547 0.85 2.64 3.094(5) 115 yes
O2W H3W O26 4_556 0.85 2.21 3.048(6) 171 yes
O2W H4W O4W 1_565 0.85 2.31 3.012(6) 139 yes
O3W H5W O12 1_554 0.85 1.98 2.802(6) 163 yes
O3W H6W O20 4_556 0.85 2.33 2.991(5) 134 yes
O3W H6W O25 4_556 0.85 2.43 3.151(6) 143 yes
O4W H7W O36 4_547 0.85 2.12 2.910(6) 154 yes
O4W H7W O28 4_547 0.85 2.58 3.206(6) 131 yes
O4W H8W O22 4_546 0.85 2.59 3.076(7) 117 yes
O4W H8W O2W 1_545 0.85 2.64 3.012(6) 108 yes
N1 H1 O8 . 0.88 2.17 2.999(6) 156 yes
N1 H1 O16 4_546 0.88 2.52 2.910(6) 108 yes
N2 H2 O4W . 0.88 2.03 2.864(7) 157 yes
N2 H2 O22 4_546 0.88 2.57 3.039(6) 114 yes
N3 H3 O1 . 0.88 2.23 2.966(6) 141 yes
N3 H3 O18 . 0.88 2.50 3.285(6) 148 yes
N4 H4 O1W . 0.88 1.82 2.693(6) 172 yes
N5 H5 O3W . 0.88 2.15 2.776(6) 128 yes
N5 H5 O19 4_556 0.88 2.55 3.041(6) 116 yes
N6 H6 O4 . 0.88 2.07 2.866(6) 150 yes
N6 H6 O3W . 0.88 2.67 3.021(6) 105 yes
N7 H7 O2W . 0.88 1.93 2.789(7) 165 yes
N8 H8 O12 . 0.88 2.10 2.896(6) 150 yes
N8 H8 O1 4_557 0.88 2.58 3.107(6) 120 yes

loop_
_geom_torsion_atom_site_label_1
_geom_torsion_atom_site_label_2
_geom_torsion_atom_site_label_3
_geom_torsion_atom_site_label_4
_geom_torsion_site_symmetry_1
_geom_torsion_site_symmetry_4
_geom_torsion
O1 Mo1 O13 Mo2 . . 132.0(4)
O19 Mo1 O13 Mo2 . . -126.4(4)
O28 Mo1 O13 Mo2 . . 31.7(4)
O18 Mo1 O13 Mo2 . . -30.1(8)
O37 Mo1 O13 Mo2 . . -51.8(4)
O2 Mo2 O13 Mo1 . . -134.3(4)
O14 Mo2 O13 Mo1 . . 62.5(6)
O29 Mo2 O13 Mo1 . . -32.2(4)
O20 Mo2 O13 Mo1 . . 128.1(4)
O38 Mo2 O13 Mo1 . . 55.5(4)
O2 Mo2 O14 Mo3 . . -170.1(2)
O29 Mo2 O14 Mo3 . . 85.0(2)
O20 Mo2 O14 Mo3 . . -71.6(2)
O13 Mo2 O14 Mo3 . . -7.1(5)
O38 Mo2 O14 Mo3 . . 0.03(18)
O3 Mo3 O14 Mo2 . . 176.7(2)
O15 Mo3 O14 Mo2 . . -23.8(5)
O21 Mo3 O14 Mo2 . . 74.4(2)
O30 Mo3 O14 Mo2 . . -83.9(2)
O38 Mo3 O14 Mo2 . . -0.03(18)
O3 Mo3 O15 Mo4 . . 128.8(4)
O21 Mo3 O15 Mo4 . . -127.2(4)
O30 Mo3 O15 Mo4 . . 29.2(4)
O14 Mo3 O15 Mo4 . . -30.6(7)
O38 Mo3 O15 Mo4 . . -53.2(4)
O4 Mo4 O15 Mo3 . . -134.4(4)
O31 Mo4 O15 Mo3 . . -31.3(4)
O16 Mo4 O15 Mo3 . . 62.4(7)
O22 Mo4 O15 Mo3 . . 130.6(4)
O39 Mo4 O15 Mo3 . . 57.3(4)
O4 Mo4 O16 Mo5 . . -166.9(2)
O31 Mo4 O16 Mo5 . . 88.4(2)
O15 Mo4 O16 Mo5 . . -3.6(5)
O22 Mo4 O16 Mo5 . . -71.1(2)
O39 Mo4 O16 Mo5 . . 1.63(18)
O5 Mo5 O16 Mo4 . . 176.5(2)
O17 Mo5 O16 Mo4 . . -27.7(5)
O23 Mo5 O16 Mo4 . . 74.4(2)
O32 Mo5 O16 Mo4 . . -85.8(2)
O39 Mo5 O16 Mo4 . . -1.64(18)
O5 Mo5 O17 Mo6 . . 124.8(4)
O23 Mo5 O17 Mo6 . . -130.5(4)
O32 Mo5 O17 Mo6 . . 27.0(4)
O16 Mo5 O17 Mo6 . . -30.4(7)
O39 Mo5 O17 Mo6 . . -55.1(4)
O6 Mo6 O17 Mo5 . . -130.8(5)
O33 Mo6 O17 Mo5 . . -28.2(4)
O18 Mo6 O17 Mo5 . . 66.5(7)
O24 Mo6 O17 Mo5 . . 132.6(4)
O37 Mo6 O17 Mo5 . . 59.0(4)
O6 Mo6 O18 Mo1 . . -171.0(2)
O33 Mo6 O18 Mo1 . . 84.1(2)
O17 Mo6 O18 Mo1 . . -8.5(5)
O24 Mo6 O18 Mo1 . . -73.7(2)
O37 Mo6 O18 Mo1 . . -0.77(17)
O1 Mo1 O18 Mo6 . . 175.5(2)
O13 Mo1 O18 Mo6 . . -21.8(6)
O19 Mo1 O18 Mo6 . . 76.0(2)
O28 Mo1 O18 Mo6 . . -84.1(2)
O37 Mo1 O18 Mo6 . . 0.79(18)
O1 Mo1 O19 Mo7 . . -165.9(2)
O13 Mo1 O19 Mo7 . . 88.2(2)
O28 Mo1 O19 Mo7 . . -7.5(5)
O18 Mo1 O19 Mo7 . . -72.5(2)
O37 Mo1 O19 Mo7 . . 1.35(17)
O7 Mo7 O19 Mo1 . . 176.5(2)
O24 Mo7 O19 Mo1 . . 74.2(2)
O27 Mo7 O19 Mo1 . . -29.6(5)
O25 Mo7 O19 Mo1 . . -85.1(2)
O37 Mo7 O19 Mo1 . . -1.35(17)
O8 Mo8 O20 Mo2 . . -167.7(2)
O25 Mo8 O20 Mo2 . . 88.7(2)
O26 Mo8 O20 Mo2 . . -6.4(5)
O21 Mo8 O20 Mo2 . . -71.2(2)
O38 Mo8 O20 Mo2 . . 2.55(17)
O2 Mo2 O20 Mo8 . . 175.6(2)
O14 Mo2 O20 Mo8 . . 73.3(2)
O29 Mo2 O20 Mo8 . . -31.5(5)
O13 Mo2 O20 Mo8 . . -87.0(2)
O38 Mo2 O20 Mo8 . . -2.53(17)
O3 Mo3 O21 Mo8 . . -171.6(2)
O15 Mo3 O21 Mo8 . . 84.8(2)
O30 Mo3 O21 Mo8 . . -5.1(5)
O14 Mo3 O21 Mo8 . . -72.2(2)
O38 Mo3 O21 Mo8 . . 0.45(17)
O8 Mo8 O21 Mo3 . . 172.4(2)
O25 Mo8 O21 Mo3 . . -23.0(5)
O20 Mo8 O21 Mo3 . . 74.3(2)
O26 Mo8 O21 Mo3 . . -86.7(2)
O38 Mo8 O21 Mo3 . . -0.47(18)
O9 Mo9 O22 Mo4 . . -170.1(2)
O26 Mo9 O22 Mo4 . . 86.9(2)
O27 Mo9 O22 Mo4 . . -0.6(5)
O23 Mo9 O22 Mo4 . . -72.3(2)
O39 Mo9 O22 Mo4 . . 1.33(17)
O4 Mo4 O22 Mo9 . . 173.0(2)
O31 Mo4 O22 Mo9 . . -25.1(5)
O16 Mo4 O22 Mo9 . . 73.4(2)
O15 Mo4 O22 Mo9 . . -86.7(2)
O39 Mo4 O22 Mo9 . . -1.35(17)
O5 Mo5 O23 Mo9 . . -170.2(2)
O17 Mo5 O23 Mo9 . . 83.4(2)
O32 Mo5 O23 Mo9 . . -13.1(5)
O16 Mo5 O23 Mo9 . . -73.6(2)
O39 Mo5 O23 Mo9 . . -1.42(17)
O9 Mo9 O23 Mo5 . . 176.6(2)
O22 Mo9 O23 Mo5 . . 75.8(2)
O26 Mo9 O23 Mo5 . . -16.8(5)
O27 Mo9 O23 Mo5 . . -82.2(2)
O39 Mo9 O23 Mo5 . . 1.43(17)
O7 Mo7 O24 Mo6 . . -169.8(2)
O27 Mo7 O24 Mo6 . . 85.5(2)
O19 Mo7 O24 Mo6 . . -71.4(2)
O25 Mo7 O24 Mo6 . . -3.7(5)
O37 Mo7 O24 Mo6 . . 0.80(18)
O6 Mo6 O24 Mo7 . . 176.3(2)
O33 Mo6 O24 Mo7 . . -25.4(5)
O18 Mo6 O24 Mo7 . . 74.9(2)
O17 Mo6 O24 Mo7 . . -84.7(2)
O37 Mo6 O24 Mo7 . . -0.81(18)
O8 Mo8 O25 Mo7 . . 131.6(4)
O20 Mo8 O25 Mo7 . . -128.8(4)
O26 Mo8 O25 Mo7 . . 30.3(4)
O21 Mo8 O25 Mo7 . . -32.7(7)
O38 Mo8 O25 Mo7 . . -54.3(4)
O7 Mo7 O25 Mo8 . . -131.6(4)
O24 Mo7 O25 Mo8 . . 62.2(6)
O27 Mo7 O25 Mo8 . . -29.5(4)
O19 Mo7 O25 Mo8 . . 131.1(4)
O37 Mo7 O25 Mo8 . . 57.8(4)
O9 Mo9 O26 Mo8 . . 129.5(4)
O22 Mo9 O26 Mo8 . . -128.6(4)
O27 Mo9 O26 Mo8 . . 28.3(4)
O23 Mo9 O26 Mo8 . . -36.9(7)
O39 Mo9 O26 Mo8 . . -54.4(4)
O8 Mo8 O26 Mo9 . . -132.0(4)
O25 Mo8 O26 Mo9 . . -29.6(4)
O20 Mo8 O26 Mo9 . . 66.8(6)
O21 Mo8 O26 Mo9 . . 132.4(4)
O38 Mo8 O26 Mo9 . . 58.2(4)
O7 Mo7 O27 Mo9 . . 127.7(5)
O24 Mo7 O27 Mo9 . . -128.1(5)
O19 Mo7 O27 Mo9 . . -25.8(7)
O25 Mo7 O27 Mo9 . . 29.6(5)
O37 Mo7 O27 Mo9 . . -52.6(5)
O9 Mo9 O27 Mo7 . . -132.2(5)
O22 Mo9 O27 Mo7 . . 58.3(7)
O26 Mo9 O27 Mo7 . . -30.5(5)
O23 Mo9 O27 Mo7 . . 130.6(5)
O39 Mo9 O27 Mo7 . . 56.5(5)
O10 Mo10 O28 Mo1 . . 127.9(4)
O36 Mo10 O28 Mo1 . . -130.6(4)
O29 Mo10 O28 Mo1 . . 27.1(4)
O34 Mo10 O28 Mo1 . . -39.2(7)
O40 Mo10 O28 Mo1 . . -56.3(4)
O1 Mo1 O28 Mo10 . . -132.9(4)
O13 Mo1 O28 Mo10 . . -28.7(4)
O19 Mo1 O28 Mo10 . . 68.8(6)
O18 Mo1 O28 Mo10 . . 134.3(4)
O37 Mo1 O28 Mo10 . . 60.2(4)
O2 Mo2 O29 Mo10 . . 129.0(5)
O14 Mo2 O29 Mo10 . . -126.4(4)
O20 Mo2 O29 Mo10 . . -23.5(7)
O13 Mo2 O29 Mo10 . . 31.7(4)
O38 Mo2 O29 Mo10 . . -50.9(4)
O10 Mo10 O29 Mo2 . . -133.2(5)
O28 Mo10 O29 Mo2 . . -31.4(5)
O36 Mo10 O29 Mo2 . . 55.2(7)
O34 Mo10 O29 Mo2 . . 128.6(5)
O40 Mo10 O29 Mo2 . . 55.1(4)
O11 Mo11 O30 Mo3 . . 127.1(4)
O34 Mo11 O30 Mo3 . . -129.5(4)
O31 Mo11 O30 Mo3 . . 27.4(4)
O35 Mo11 O30 Mo3 . . -32.9(7)
O40 Mo11 O30 Mo3 . . -55.6(4)
O3 Mo3 O30 Mo11 . . -128.5(4)
O15 Mo3 O30 Mo11 . . -27.2(4)
O21 Mo3 O30 Mo11 . . 64.9(6)
O14 Mo3 O30 Mo11 . . 132.9(4)
O38 Mo3 O30 Mo11 . . 59.5(4)
O4 Mo4 O31 Mo11 . . 130.5(4)
O16 Mo4 O31 Mo11 . . -128.1(4)
O15 Mo4 O31 Mo11 . . 30.3(4)
O22 Mo4 O31 Mo11 . . -30.9(7)
O39 Mo4 O31 Mo11 . . -53.5(4)
O11 Mo11 O31 Mo4 . . -134.0(4)
O30 Mo11 O31 Mo4 . . -30.0(4)
O34 Mo11 O31 Mo4 . . 69.7(6)
O35 Mo11 O31 Mo4 . . 130.1(4)
O40 Mo11 O31 Mo4 . . 57.4(4)
O12 Mo12 O32 Mo5 . . 127.9(4)
O35 Mo12 O32 Mo5 . . -130.4(4)
O36 Mo12 O32 Mo5 . . -26.8(7)
O33 Mo12 O32 Mo5 . . 29.5(4)
O40 Mo12 O32 Mo5 . . -54.5(4)
O5 Mo5 O32 Mo12 . . -132.5(4)
O17 Mo5 O32 Mo12 . . -28.6(4)
O23 Mo5 O32 Mo12 . . 70.1(6)
O16 Mo5 O32 Mo12 . . 131.7(4)
O39 Mo5 O32 Mo12 . . 58.7(4)
O6 Mo6 O33 Mo12 . . 130.1(4)
O18 Mo6 O33 Mo12 . . -126.4(4)
O17 Mo6 O33 Mo12 . . 31.1(4)
O24 Mo6 O33 Mo12 . . -27.8(7)
O37 Mo6 O33 Mo12 . . -51.3(4)
O12 Mo12 O33 Mo6 . . -133.8(4)
O32 Mo12 O33 Mo6 . . -32.7(4)
O35 Mo12 O33 Mo6 . . 60.6(7)
O36 Mo12 O33 Mo6 . . 129.8(4)
O40 Mo12 O33 Mo6 . . 54.9(4)
O11 Mo11 O34 Mo10 . . -171.4(2)
O30 Mo11 O34 Mo10 . . 82.4(2)
O31 Mo11 O34 Mo10 . . -15.2(5)
O35 Mo11 O34 Mo10 . . -75.0(2)
O40 Mo11 O34 Mo10 . . -2.50(18)
O10 Mo10 O34 Mo11 . . 177.4(2)
O28 Mo10 O34 Mo11 . . -15.3(5)
O36 Mo10 O34 Mo11 . . 76.9(2)
O29 Mo10 O34 Mo11 . . -81.7(2)
O40 Mo10 O34 Mo11 . . 2.52(18)
O12 Mo12 O35 Mo11 . . -170.1(2)
O32 Mo12 O35 Mo11 . . 86.9(2)
O36 Mo12 O35 Mo11 . . -72.7(2)
O33 Mo12 O35 Mo11 . . -4.6(6)
O40 Mo12 O35 Mo11 . . 1.22(19)
O11 Mo11 O35 Mo12 . . 174.4(2)
O30 Mo11 O35 Mo12 . . -25.1(5)
O34 Mo11 O35 Mo12 . . 73.8(2)
O31 Mo11 O35 Mo12 . . -86.1(2)
O40 Mo11 O35 Mo12 . . -1.21(19)
O10 Mo10 O36 Mo12 . . -168.4(2)
O28 Mo10 O36 Mo12 . . 88.4(2)
O29 Mo10 O36 Mo12 . . 3.2(5)
O34 Mo10 O36 Mo12 . . -69.8(2)
O40 Mo10 O36 Mo12 . . 3.30(17)
O12 Mo12 O36 Mo10 . . 172.8(2)
O32 Mo12 O36 Mo10 . . -32.2(5)
O35 Mo12 O36 Mo10 . . 72.3(2)
O33 Mo12 O36 Mo10 . . -88.9(2)
O40 Mo12 O36 Mo10 . . -3.39(17)
O38 Si1 O37 Mo1 . . -55.8(2)
O40 Si1 O37 Mo1 . . 65.2(2)
O39 Si1 O37 Mo1 . . -175.51(17)
O38 Si1 O37 Mo7 . . 64.5(2)
O40 Si1 O37 Mo7 . . -174.51(18)
O39 Si1 O37 Mo7 . . -55.2(3)
O38 Si1 O37 Mo6 . . -176.62(19)
O40 Si1 O37 Mo6 . . -55.6(3)
O39 Si1 O37 Mo6 . . 63.7(3)
O1 Mo1 O37 Si1 . . -158.6(6)
O13 Mo1 O37 Si1 . . 37.2(2)
O19 Mo1 O37 Si1 . . 133.6(2)
O28 Mo1 O37 Si1 . . -49.7(2)
O18 Mo1 O37 Si1 . . -135.5(2)
O1 Mo1 O37 Mo7 . . 66.9(7)
O13 Mo1 O37 Mo7 . . -97.37(13)
O19 Mo1 O37 Mo7 . . -0.98(12)
O28 Mo1 O37 Mo7 . . 175.71(13)
O18 Mo1 O37 Mo7 . . 89.93(13)
O1 Mo1 O37 Mo6 . . -23.6(7)
O13 Mo1 O37 Mo6 . . 172.15(13)
O19 Mo1 O37 Mo6 . . -91.46(14)
O28 Mo1 O37 Mo6 . . 85.23(12)
O18 Mo1 O37 Mo6 . . -0.55(12)
O24 Mo7 O37 Si1 . . 133.2(2)
O27 Mo7 O37 Si1 . . 35.9(2)
O19 Mo7 O37 Si1 . . -133.2(2)
O25 Mo7 O37 Si1 . . -48.5(2)
O24 Mo7 O37 Mo1 . . -92.65(14)
O27 Mo7 O37 Mo1 . . 169.99(13)
O19 Mo7 O37 Mo1 . . 0.94(12)
O25 Mo7 O37 Mo1 . . 85.61(12)
O24 Mo7 O37 Mo6 . . -0.59(13)
O27 Mo7 O37 Mo6 . . -97.95(13)
O19 Mo7 O37 Mo6 . . 93.00(14)
O25 Mo7 O37 Mo6 . . 177.67(13)
O33 Mo6 O37 Si1 . . 37.6(2)
O18 Mo6 O37 Si1 . . 135.0(2)
O17 Mo6 O37 Si1 . . -48.0(2)
O24 Mo6 O37 Si1 . . -133.2(2)
O33 Mo6 O37 Mo1 . . -96.75(14)
O18 Mo6 O37 Mo1 . . 0.59(13)
O17 Mo6 O37 Mo1 . . 177.63(14)
O24 Mo6 O37 Mo1 . . 92.42(14)
O33 Mo6 O37 Mo7 . . 171.38(14)
O18 Mo6 O37 Mo7 . . -91.28(14)
O17 Mo6 O37 Mo7 . . 85.76(13)
O24 Mo6 O37 Mo7 . . 0.55(12)
O40 Si1 O38 Mo8 . . -176.44(18)
O37 Si1 O38 Mo8 . . -56.0(2)
O39 Si1 O38 Mo8 . . 64.0(2)
O40 Si1 O38 Mo2 . . -54.9(2)
O37 Si1 O38 Mo2 . . 65.5(2)
O39 Si1 O38 Mo2 . . -174.50(18)
O40 Si1 O38 Mo3 . . 63.3(2)
O37 Si1 O38 Mo3 . . -176.32(19)
O39 Si1 O38 Mo3 . . -56.3(3)
O8 Mo8 O38 Si1 . . -171.5(7)
O25 Mo8 O38 Si1 . . 38.0(2)
O20 Mo8 O38 Si1 . . 133.4(2)
O26 Mo8 O38 Si1 . . -49.8(2)
O21 Mo8 O38 Si1 . . -134.4(2)
O8 Mo8 O38 Mo2 . . 53.2(8)
O25 Mo8 O38 Mo2 . . -97.22(13)
O20 Mo8 O38 Mo2 . . -1.83(13)
O26 Mo8 O38 Mo2 . . 174.95(13)
O21 Mo8 O38 Mo2 . . 90.39(13)
O8 Mo8 O38 Mo3 . . -36.8(8)
O25 Mo8 O38 Mo3 . . 172.71(14)
O20 Mo8 O38 Mo3 . . -91.90(14)
O26 Mo8 O38 Mo3 . . 84.88(13)
O21 Mo8 O38 Mo3 . . 0.31(12)
O14 Mo2 O38 Si1 . . 133.5(2)
O29 Mo2 O38 Si1 . . 35.1(2)
O20 Mo2 O38 Si1 . . -133.5(2)
O13 Mo2 O38 Si1 . . -49.2(2)
O14 Mo2 O38 Mo8 . . -91.31(14)
O29 Mo2 O38 Mo8 . . 170.37(13)
O20 Mo2 O38 Mo8 . . 1.76(12)
O13 Mo2 O38 Mo8 . . 86.03(12)
O14 Mo2 O38 Mo3 . . -0.02(13)
O29 Mo2 O38 Mo3 . . -98.35(13)
O20 Mo2 O38 Mo3 . . 93.05(14)
O13 Mo2 O38 Mo3 . . 177.32(13)
O15 Mo3 O38 Si1 . . 37.6(2)
O21 Mo3 O38 Si1 . . 134.2(2)
O30 Mo3 O38 Si1 . . -48.0(2)
O14 Mo3 O38 Si1 . . -133.3(2)
O15 Mo3 O38 Mo8 . . -96.93(14)
O21 Mo3 O38 Mo8 . . -0.34(13)
O30 Mo3 O38 Mo8 . . 177.43(14)
O14 Mo3 O38 Mo8 . . 92.17(14)
O15 Mo3 O38 Mo2 . . 170.92(14)
O21 Mo3 O38 Mo2 . . -92.49(14)
O30 Mo3 O38 Mo2 . . 85.28(13)
O14 Mo3 O38 Mo2 . . 0.02(12)
O38 Si1 O39 Mo4 . . 64.2(2)
O40 Si1 O39 Mo4 . . -56.2(2)
O37 Si1 O39 Mo4 . . -175.71(17)
O38 Si1 O39 Mo5 . . -174.74(18)
O40 Si1 O39 Mo5 . . 64.9(2)
O37 Si1 O39 Mo5 . . -54.6(3)
O38 Si1 O39 Mo9 . . -56.2(2)
O40 Si1 O39 Mo9 . . -176.58(17)
O37 Si1 O39 Mo9 . . 63.9(2)
O4 Mo4 O39 Si1 . . -160.7(7)
O31 Mo4 O39 Si1 . . 38.0(2)
O16 Mo4 O39 Si1 . . 133.7(2)
O15 Mo4 O39 Si1 . . -48.2(2)
O22 Mo4 O39 Si1 . . -133.8(2)
O4 Mo4 O39 Mo5 . . 64.4(7)
O31 Mo4 O39 Mo5 . . -96.88(14)
O16 Mo4 O39 Mo5 . . -1.20(13)
O15 Mo4 O39 Mo5 . . 176.87(14)
O22 Mo4 O39 Mo5 . . 91.29(14)
O4 Mo4 O39 Mo9 . . -26.0(8)
O31 Mo4 O39 Mo9 . . 172.76(13)
O16 Mo4 O39 Mo9 . . -91.57(14)
O15 Mo4 O39 Mo9 . . 86.50(13)
O22 Mo4 O39 Mo9 . . 0.92(12)
O5 Mo5 O39 Si1 . . -143.0(8)
O17 Mo5 O39 Si1 . . 36.4(2)
O23 Mo5 O39 Si1 . . 134.7(2)
O32 Mo5 O39 Si1 . . -49.8(2)
O16 Mo5 O39 Si1 . . -133.5(2)
O5 Mo5 O39 Mo4 . . -8.3(9)
O17 Mo5 O39 Mo4 . . 171.09(14)
O23 Mo5 O39 Mo4 . . -90.65(14)
O32 Mo5 O39 Mo4 . . 84.84(13)
O16 Mo5 O39 Mo4 . . 1.13(12)
O5 Mo5 O39 Mo9 . . 83.4(9)
O17 Mo5 O39 Mo9 . . -97.22(14)
O23 Mo5 O39 Mo9 . . 1.03(12)
O32 Mo5 O39 Mo9 . . 176.52(13)
O16 Mo5 O39 Mo9 . . 92.81(13)
O22 Mo9 O39 Si1 . . 133.3(2)
O26 Mo9 O39 Si1 . . 39.2(2)
O27 Mo9 O39 Si1 . . -47.4(2)
O23 Mo9 O39 Si1 . . -134.4(2)
O22 Mo9 O39 Mo4 . . -0.97(13)
O26 Mo9 O39 Mo4 . . -95.12(13)
O27 Mo9 O39 Mo4 . . 178.28(14)
O23 Mo9 O39 Mo4 . . 91.27(13)
O22 Mo9 O39 Mo5 . . -93.22(14)
O26 Mo9 O39 Mo5 . . 172.63(13)
O27 Mo9 O39 Mo5 . . 86.03(13)
O23 Mo9 O39 Mo5 . . -0.98(12)
O38 Si1 O40 Mo12 . . -175.44(18)
O37 Si1 O40 Mo12 . . 63.9(2)
O39 Si1 O40 Mo12 . . -55.8(2)
O38 Si1 O40 Mo10 . . 63.6(2)
O37 Si1 O40 Mo10 . . -57.1(2)
O39 Si1 O40 Mo10 . . -176.76(17)
O38 Si1 O40 Mo11 . . -53.9(3)
O37 Si1 O40 Mo11 . . -174.57(18)
O39 Si1 O40 Mo11 . . 65.7(2)
O32 Mo12 O40 Si1 . . 37.9(2)
O35 Mo12 O40 Si1 . . 134.1(2)
O36 Mo12 O40 Si1 . . -132.2(2)
O33 Mo12 O40 Si1 . . -47.9(2)
O32 Mo12 O40 Mo10 . . 172.41(13)
O35 Mo12 O40 Mo10 . . -91.31(15)
O36 Mo12 O40 Mo10 . . 2.36(12)
O33 Mo12 O40 Mo10 . . 86.69(13)
O32 Mo12 O40 Mo11 . . -97.18(13)
O35 Mo12 O40 Mo11 . . -0.90(14)
O36 Mo12 O40 Mo11 . . 92.77(14)
O33 Mo12 O40 Mo11 . . 177.10(14)
O28 Mo10 O40 Si1 . . 39.0(2)
O36 Mo10 O40 Si1 . . 133.0(2)
O29 Mo10 O40 Si1 . . -47.0(2)
O34 Mo10 O40 Si1 . . -134.4(2)
O28 Mo10 O40 Mo12 . . -96.46(13)
O36 Mo10 O40 Mo12 . . -2.47(13)
O29 Mo10 O40 Mo12 . . 177.49(13)
O34 Mo10 O40 Mo12 . . 90.12(14)
O28 Mo10 O40 Mo11 . . 171.73(13)
O36 Mo10 O40 Mo11 . . -94.29(14)
O29 Mo10 O40 Mo11 . . 85.68(12)
O34 Mo10 O40 Mo11 . . -1.69(12)
O11 Mo11 O40 Si1 . . -156.9(8)
O30 Mo11 O40 Si1 . . 36.0(2)
O34 Mo11 O40 Si1 . . 134.3(2)
O31 Mo11 O40 Si1 . . -50.7(2)
O35 Mo11 O40 Si1 . . -135.0(2)
O11 Mo11 O40 Mo12 . . -21.1(9)
O30 Mo11 O40 Mo12 . . 171.82(14)
O34 Mo11 O40 Mo12 . . -89.85(14)
O31 Mo11 O40 Mo12 . . 85.14(13)
O35 Mo11 O40 Mo12 . . 0.85(13)
O11 Mo11 O40 Mo10 . . 70.5(9)
O30 Mo11 O40 Mo10 . . -96.57(13)
O34 Mo11 O40 Mo10 . . 1.76(12)
O31 Mo11 O40 Mo10 . . 176.75(13)
O35 Mo11 O40 Mo10 . . 92.46(14)
C2 N1 N2 C4 . . -1.2(7)
N2 N1 C2 C3 . . 0.6(6)
N2 N1 C2 C1 . . -178.6(5)
N1 C2 C3 C4 . . 0.2(6)
C1 C2 C3 C4 . . 179.4(6)
N1 C2 C3 C3 . 2_556 -179.3(6)
C1 C2 C3 C3 . 2_556 -0.1(10)
N1 N2 C4 C3 . . 1.3(7)
N1 N2 C4 C5 . . 177.0(6)
C2 C3 C4 N2 . . -0.9(7)
C3 C3 C4 N2 2_556 . 178.6(6)
C2 C3 C4 C5 . . -176.4(7)
C3 C3 C4 C5 2_556 . 3.1(11)
C7 N3 N4 C9 . . 0.0(7)
N4 N3 C7 C8 . . -0.1(6)
N4 N3 C7 C6 . . 179.9(5)
N3 C7 C8 C9 . . 0.2(6)
C6 C7 C8 C9 . . -179.9(6)
N3 C7 C8 C8 . 2_658 -179.9(4)
C6 C7 C8 C8 . 2_658 0.1(9)
N3 N4 C9 C8 . . 0.1(7)
N3 N4 C9 C10 . . -178.5(6)
C7 C8 C9 N4 . . -0.2(6)
C8 C8 C9 N4 2_658 . 179.9(4)
C7 C8 C9 C10 . . 178.3(6)
C8 C8 C9 C10 2_658 . -1.6(9)
C12 N5 N6 C14 . . -0.9(6)
N6 N5 C12 C13 . . 0.5(6)
N6 N5 C12 C11 . . 178.2(5)
N5 C12 C13 C14 . . 0.1(6)
C11 C12 C13 C14 . . -177.4(5)
N5 C12 C13 C13 . 2 173.8(4)
C11 C12 C13 C13 . 2 -3.7(8)
N5 N6 C14 C13 . . 1.0(6)
N5 N6 C14 C15 . . -179.6(5)
C12 C13 C14 N6 . . -0.7(6)
C13 C13 C14 N6 2 . -173.9(4)
C12 C13 C14 C15 . . 180.0(6)
C13 C13 C14 C15 2 . 6.8(9)
C17 N7 N8 C19 . . 1.4(6)
N8 N7 C17 C18 . . -1.8(6)
N8 N7 C17 C16 . . 177.5(5)
N7 C17 C18 C19 . . 1.4(6)
C16 C17 C18 C19 . . -177.8(6)
N7 C17 C18 C18 . 2_657 -174.7(6)
C16 C17 C18 C18 . 2_657 6.1(10)
N7 N8 C19 C18 . . -0.5(6)
N7 N8 C19 C20 . . -179.6(5)
C17 C18 C19 N8 . . -0.6(6)
C18 C18 C19 N8 2_657 . 175.4(6)
C17 C18 C19 C20 . . 178.4(6)
C18 C18 C19 C20 2_657 . -5.6(10)
